data_4119454
loop_
_publ_author_name
'Daniel Sieh'
'Peter Burger'

_publ_contact_author_address
;Institut fuer Anorganische und Angewandte Chemie
Universitaet Hamburg
Martin-Luther-King-Platz 6
D-20146 Hamburg 
;
_publ_contact_author_email burger@chemie.uni-hamburg.de
_publ_contact_author_name 'Peter Burger'
_publ_section_title
;
 Si-H Activation in an Iridium Nitrido Complex-A Mechanistic and
 Theoretical Study
;
_journal_name_full 'Journal of the American Chemical Society'
_journal_page_first 3971
_journal_page_last 3982
_journal_paper_doi 10.1021/ja311905h
_journal_volume 135
_journal_year 2013
_chemical_formula_moiety 'C39 H57 Ir N4 Si'
_chemical_formula_sum 'C39 H57 Ir N4 Si'
_chemical_formula_weight 802.18
_chemical_name_systematic
; 
 ? 
;
_space_group_IT_number 14
_symmetry_cell_setting monoclinic
_symmetry_space_group_name_Hall '-P 2yn'
_symmetry_space_group_name_H-M 'P 1 21/n 1'
_atom_sites_solution_hydrogens geom
_atom_sites_solution_primary direct
_atom_sites_solution_secondary difmap
_audit_creation_method SHELXL-97
_cell_angle_alpha 90.00
_cell_angle_beta 104.79
_cell_angle_gamma 90.00
_cell_formula_units_Z 4
_cell_length_a 15.1165(5)
_cell_length_b 14.0913(5)
_cell_length_c 18.6829(6)
_cell_measurement_reflns_used 9919
_cell_measurement_temperature 100(2)
_cell_measurement_theta_max 24.9
_cell_measurement_theta_min 2.26
_cell_volume 3847.8(2)
_computing_cell_refinement 'SAINT (Bruker AXS, 2008)'
_computing_data_collection 'SMART (Bruker AXS, 2008)'
_computing_data_reduction 'SAINT (Bruker AXS, 2008)'
_computing_molecular_graphics 'ORTEP-3 (Farrugia, 1997-2005 Glasgow)'
_computing_publication_material 'SHELXTL (Bruker AXS, 1998)'
_computing_structure_refinement 'SHELXL-97 (Sheldrick, 1997)'
_computing_structure_solution 'SHELXS-97 (Sheldrick, 1990)'
_diffrn_ambient_temperature 100(2)
_diffrn_measured_fraction_theta_full 0.994
_diffrn_measured_fraction_theta_max 0.994
_diffrn_measurement_device_type 'Bruker Smart APEX CCD area detector'
_diffrn_measurement_method omega-scan
_diffrn_radiation_monochromator graphite
_diffrn_radiation_source 'fine-focus sealed tube'
_diffrn_radiation_type MoK\a
_diffrn_radiation_wavelength 0.71073
_diffrn_reflns_av_R_equivalents 0.0369
_diffrn_reflns_av_sigmaI/netI 0.0310
_diffrn_reflns_limit_h_max 19
_diffrn_reflns_limit_h_min -19
_diffrn_reflns_limit_k_max 18
_diffrn_reflns_limit_k_min -18
_diffrn_reflns_limit_l_max 23
_diffrn_reflns_limit_l_min -23
_diffrn_reflns_number 42511
_diffrn_reflns_theta_full 27.50
_diffrn_reflns_theta_max 27.50
_diffrn_reflns_theta_min 1.83
_diffrn_standards_decay_% none
_diffrn_standards_interval_count none
_diffrn_standards_interval_time none
_diffrn_standards_number none
_exptl_absorpt_coefficient_mu 3.532
_exptl_absorpt_correction_T_max 0.8488
_exptl_absorpt_correction_T_min 0.5385
_exptl_absorpt_correction_type numerical
_exptl_absorpt_process_details 'SADABS (Bruker AXS, 2008)'
_exptl_crystal_colour brown
_exptl_crystal_density_diffrn 1.385
_exptl_crystal_description plate
_exptl_crystal_F_000 1640
_exptl_crystal_size_max 0.20
_exptl_crystal_size_mid 0.12
_exptl_crystal_size_min 0.05
_refine_diff_density_max 2.229
_refine_diff_density_min -1.024
_refine_diff_density_rms 0.094
_refine_ls_extinction_method none
_refine_ls_goodness_of_fit_ref 1.054
_refine_ls_hydrogen_treatment riding
_refine_ls_matrix_type full
_refine_ls_number_parameters 427
_refine_ls_number_reflns 8787
_refine_ls_number_restraints 18
_refine_ls_restrained_S_all 1.055
_refine_ls_R_factor_all 0.0598
_refine_ls_R_factor_gt 0.0375
_refine_ls_shift/su_max 0.002
_refine_ls_shift/su_mean 0.000
_refine_ls_structure_factor_coef Fsqd
_refine_ls_weighting_details 'calc w=1/[\s^2^(Fo^2^)+(0.0319P)^2^+8.8780P] where P=(Fo^2^+2Fc^2^)/3'
_refine_ls_weighting_scheme calc
_refine_ls_wR_factor_gt 0.0797
_refine_ls_wR_factor_ref 0.0937
_reflns_number_gt 6502
_reflns_number_total 8787
_reflns_threshold_expression >2sigma(I)
_cod_data_source_file ja311905h_si_003.cif
_cod_data_source_block 25bwp21n
_cod_database_code 4119454

loop_
_symmetry_equiv_pos_as_xyz
'x, y, z'
'-x+1/2, y+1/2, -z+1/2'
'-x, -y, -z'
'x-1/2, -y-1/2, z-1/2'

loop_
_atom_site_label
_atom_site_type_symbol
_atom_site_fract_x
_atom_site_fract_y
_atom_site_fract_z
_atom_site_U_iso_or_equiv
_atom_site_adp_type
_atom_site_occupancy
_atom_site_symmetry_multiplicity
_atom_site_calc_flag
_atom_site_refinement_flags
_atom_site_disorder_assembly
_atom_site_disorder_group
Ir1 Ir 0.534415(14) 0.861473(13) 0.180413(9) 0.04774(7) Uani 1 1 d D . .
N1 N 0.6494(3) 0.8289(2) 0.15116(19) 0.0463(10) Uani 1 1 d . A .
N2 N 0.5493(3) 0.9704(3) 0.12523(19) 0.0452(9) Uani 1 1 d . A .
N3 N 0.4250(3) 0.9397(4) 0.1873(2) 0.0656(13) Uani 1 1 d . A .
N4A N 0.4973(6) 0.7537(5) 0.2348(4) 0.055(2) Uani 0.592(9) 1 d PD A 1
H4A H 0.4462 0.7730 0.2444 0.066 Uiso 0.592(9) 1 calc PR A 1
Si1A Si 0.5145(5) 0.6410(3) 0.2728(4) 0.0747(18) Uani 0.592(9) 1 d PD A 1
C34A C 0.6279(6) 0.5840(8) 0.2785(7) 0.074(3) Uiso 0.592(9) 1 d PD A 1
H34A H 0.6386 0.5813 0.2289 0.111 Uiso 0.592(9) 1 calc PR A 1
H34B H 0.6280 0.5195 0.2981 0.111 Uiso 0.592(9) 1 calc PR A 1
H34C H 0.6764 0.6213 0.3113 0.111 Uiso 0.592(9) 1 calc PR A 1
C35A C 0.4304(8) 0.5535(9) 0.2187(7) 0.099(4) Uiso 0.592(9) 1 d PD A 1
H35A H 0.3694 0.5823 0.2048 0.148 Uiso 0.592(9) 1 calc PR A 1
H35B H 0.4291 0.4970 0.2490 0.148 Uiso 0.592(9) 1 calc PR A 1
H35C H 0.4487 0.5353 0.1739 0.148 Uiso 0.592(9) 1 calc PR A 1
C41A C 0.5089(9) 0.6456(12) 0.3714(5) 0.112(5) Uiso 0.592(9) 1 d PD A 1
H41A H 0.5253 0.5827 0.3947 0.134 Uiso 0.592(9) 1 calc PR A 1
H41B H 0.5538 0.6925 0.3987 0.134 Uiso 0.592(9) 1 calc PR A 1
C42A C 0.4128(10) 0.6732(17) 0.3770(9) 0.148(7) Uiso 0.592(9) 1 d PD A 1
H42A H 0.3955 0.7358 0.3534 0.178 Uiso 0.592(9) 1 calc PR A 1
H42B H 0.3676 0.6256 0.3513 0.178 Uiso 0.592(9) 1 calc PR A 1
C43A C 0.4143(12) 0.6775(14) 0.4584(9) 0.137(6) Uiso 0.592(9) 1 d PD A 1
H43A H 0.4196 0.6189 0.4842 0.164 Uiso 0.592(9) 1 calc PR A 1
C44A C 0.4088(15) 0.7555(15) 0.4972(11) 0.169(9) Uiso 0.592(9) 1 d PD A 1
H44A H 0.4033 0.8159 0.4739 0.203 Uiso 0.592(9) 1 calc PR A 1
H44B H 0.4103 0.7508 0.5482 0.203 Uiso 0.592(9) 1 calc PR A 1
N4B N 0.5399(8) 0.7429(7) 0.2384(8) 0.072(5) Uiso 0.408(9) 1 d PD A 2
H4B H 0.5942 0.7197 0.2393 0.087 Uiso 0.408(9) 1 calc PR A 2
Si1B Si 0.4951(9) 0.6609(6) 0.2881(6) 0.104(4) Uani 0.408(9) 1 d PD A 2
C34B C 0.5878(14) 0.5707(15) 0.3173(14) 0.137(9) Uiso 0.408(9) 1 d PD A 2
H34D H 0.5958 0.5366 0.2737 0.205 Uiso 0.408(9) 1 calc PR A 2
H34E H 0.5713 0.5257 0.3517 0.205 Uiso 0.408(9) 1 calc PR A 2
H34F H 0.6452 0.6026 0.3419 0.205 Uiso 0.408(9) 1 calc PR A 2
C35B C 0.3876(14) 0.5982(19) 0.2392(14) 0.144(10) Uiso 0.408(9) 1 d PD A 2
H35D H 0.3361 0.6427 0.2306 0.216 Uiso 0.408(9) 1 calc PR A 2
H35E H 0.3764 0.5453 0.2697 0.216 Uiso 0.408(9) 1 calc PR A 2
H35F H 0.3941 0.5739 0.1917 0.216 Uiso 0.408(9) 1 calc PR A 2
C41B C 0.476(2) 0.6958(14) 0.3798(10) 0.156(11) Uiso 0.408(9) 1 d PD A 2
H41C H 0.5327 0.7234 0.4123 0.187 Uiso 0.408(9) 1 calc PR A 2
H41D H 0.4262 0.7428 0.3735 0.187 Uiso 0.408(9) 1 calc PR A 2
C42B C 0.450(3) 0.6012(17) 0.4127(13) 0.189(14) Uiso 0.408(9) 1 d PD A 2
H42C H 0.3909 0.5777 0.3824 0.227 Uiso 0.408(9) 1 calc PR A 2
H42D H 0.4975 0.5523 0.4128 0.227 Uiso 0.408(9) 1 calc PR A 2
C43B C 0.445(2) 0.6205(19) 0.4908(13) 0.178(13) Uiso 0.408(9) 1 d PD A 2
H43B H 0.4437 0.5683 0.5227 0.214 Uiso 0.408(9) 1 calc PR A 2
C44B C 0.440(2) 0.708(2) 0.5165(15) 0.154(11) Uiso 0.408(9) 1 d PD A 2
H44C H 0.4410 0.7611 0.4854 0.184 Uiso 0.408(9) 1 calc PR A 2
H44D H 0.4366 0.7172 0.5660 0.184 Uiso 0.408(9) 1 calc PR A 2
C1 C 0.7614(4) 0.8813(4) 0.0822(3) 0.0600(14) Uani 1 1 d . A .
H1A H 0.8131 0.8625 0.1231 0.090 Uiso 1 1 calc R . .
H1B H 0.7757 0.9412 0.0610 0.090 Uiso 1 1 calc R . .
H1C H 0.7499 0.8319 0.0440 0.090 Uiso 1 1 calc R . .
C2 C 0.6784(3) 0.8940(3) 0.1103(2) 0.0456(11) Uani 1 1 d . . .
C3 C 0.6218(4) 0.9765(3) 0.0942(2) 0.0457(12) Uani 1 1 d . A .
C4 C 0.6309(4) 1.0554(3) 0.0511(2) 0.0530(13) Uani 1 1 d . . .
H4 H 0.6813 1.0603 0.0295 0.064 Uiso 1 1 calc R A .
C5 C 0.5647(4) 1.1268(3) 0.0404(3) 0.0629(17) Uani 1 1 d . A .
H5 H 0.5696 1.1803 0.0108 0.076 Uiso 1 1 calc R . .
C6 C 0.4925(4) 1.1204(3) 0.0722(3) 0.0600(15) Uani 1 1 d . . .
H6 H 0.4478 1.1694 0.0646 0.072 Uiso 1 1 calc R A .
C7 C 0.4849(4) 1.0428(3) 0.1155(3) 0.0540(13) Uani 1 1 d . A .
C8 C 0.4161(4) 1.0229(4) 0.1522(3) 0.0662(16) Uani 1 1 d . . .
C9 C 0.3393(5) 1.0911(6) 0.1512(4) 0.100(2) Uani 1 1 d . A .
H9A H 0.3044 1.0691 0.1856 0.149 Uiso 1 1 calc R . .
H9B H 0.2989 1.0945 0.1011 0.149 Uiso 1 1 calc R . .
H9C H 0.3646 1.1542 0.1664 0.149 Uiso 1 1 calc R . .
C10 C 0.7045(3) 0.7432(3) 0.1676(2) 0.0470(11) Uani 1 1 d . . .
C11 C 0.6853(4) 0.6664(3) 0.1185(3) 0.0536(13) Uani 1 1 d . A .
C12 C 0.7380(4) 0.5851(4) 0.1366(3) 0.0733(18) Uani 1 1 d . . .
H12 H 0.7266 0.5323 0.1039 0.088 Uiso 1 1 calc R A .
C13 C 0.8067(5) 0.5794(4) 0.2015(3) 0.084(2) Uani 1 1 d . A .
H13 H 0.8411 0.5226 0.2135 0.101 Uiso 1 1 calc R . .
C14 C 0.8254(5) 0.6564(4) 0.2490(3) 0.0749(19) Uani 1 1 d . . .
H14 H 0.8733 0.6522 0.2931 0.090 Uiso 1 1 calc R A .
C15 C 0.7754(4) 0.7394(3) 0.2330(3) 0.0576(14) Uani 1 1 d . A .
C16 C 0.3551(6) 0.9125(6) 0.2254(4) 0.089(2) Uani 1 1 d . . .
C17 C 0.2798(6) 0.8623(7) 0.1867(5) 0.112(3) Uani 1 1 d . A .
C18 C 0.2161(7) 0.8356(10) 0.2258(7) 0.165(5) Uani 1 1 d . . .
H18 H 0.1627 0.8013 0.2017 0.198 Uiso 1 1 calc R A .
C19 C 0.2316(11) 0.8593(12) 0.2997(9) 0.177(8) Uani 1 1 d . A .
H19 H 0.1894 0.8384 0.3263 0.213 Uiso 1 1 calc R . .
C20 C 0.3050(12) 0.9116(12) 0.3358(7) 0.170(6) Uani 1 1 d . . .
H20 H 0.3112 0.9307 0.3856 0.203 Uiso 1 1 calc R A .
C21 C 0.3716(8) 0.9374(8) 0.2991(5) 0.127(4) Uani 1 1 d . A .
C22 C 0.6093(4) 0.6717(3) 0.0470(3) 0.0525(13) Uani 1 1 d . . .
H22 H 0.5928 0.7401 0.0375 0.063 Uiso 1 1 calc R A .
C23 C 0.6393(4) 0.6343(4) -0.0200(3) 0.0694(16) Uani 1 1 d . A .
H23A H 0.6517 0.5661 -0.0141 0.104 Uiso 1 1 calc R . .
H23B H 0.6949 0.6675 -0.0238 0.104 Uiso 1 1 calc R . .
H23C H 0.5905 0.6453 -0.0651 0.104 Uiso 1 1 calc R . .
C24 C 0.5246(4) 0.6202(4) 0.0558(3) 0.0650(15) Uani 1 1 d . A .
H24A H 0.5389 0.5529 0.0659 0.098 Uiso 1 1 calc R . .
H24B H 0.4757 0.6263 0.0101 0.098 Uiso 1 1 calc R . .
H24C H 0.5045 0.6481 0.0971 0.098 Uiso 1 1 calc R . .
C25 C 0.7969(4) 0.8238(4) 0.2862(3) 0.0671(17) Uani 1 1 d . . .
H25 H 0.7668 0.8811 0.2589 0.080 Uiso 1 1 calc R A .
C26 C 0.8991(5) 0.8433(4) 0.3109(4) 0.094(3) Uani 1 1 d . A .
H26A H 0.9296 0.7915 0.3428 0.141 Uiso 1 1 calc R . .
H26B H 0.9098 0.9032 0.3385 0.141 Uiso 1 1 calc R . .
H26C H 0.9239 0.8478 0.2674 0.141 Uiso 1 1 calc R . .
C27 C 0.7571(5) 0.8088(4) 0.3523(3) 0.085(2) Uani 1 1 d . A .
H27A H 0.6905 0.8026 0.3351 0.127 Uiso 1 1 calc R . .
H27B H 0.7724 0.8632 0.3858 0.127 Uiso 1 1 calc R . .
H27C H 0.7829 0.7509 0.3785 0.127 Uiso 1 1 calc R . .
C28 C 0.2640(6) 0.8405(11) 0.1062(6) 0.155(6) Uani 1 1 d . . .
H28 H 0.3155 0.8703 0.0897 0.186 Uiso 1 1 calc R A .
C29 C 0.1770(9) 0.8845(11) 0.0602(7) 0.230(8) Uani 1 1 d . A .
H29A H 0.1815 0.9538 0.0642 0.346 Uiso 1 1 calc R . .
H29B H 0.1251 0.8627 0.0783 0.346 Uiso 1 1 calc R . .
H29C H 0.1679 0.8657 0.0084 0.346 Uiso 1 1 calc R . .
C30 C 0.2678(12) 0.7361(13) 0.0915(8) 0.218(7) Uani 1 1 d . A .
H30A H 0.3288 0.7118 0.1159 0.327 Uiso 1 1 calc R . .
H30B H 0.2553 0.7253 0.0380 0.327 Uiso 1 1 calc R . .
H30C H 0.2219 0.7031 0.1109 0.327 Uiso 1 1 calc R . .
C31 C 0.4515(10) 0.9967(8) 0.3371(5) 0.159(5) Uani 1 1 d . . .
H31 H 0.4831 1.0156 0.2983 0.191 Uiso 1 1 calc R A .
C32 C 0.4313(16) 1.0861(11) 0.3722(7) 0.343(15) Uani 1 1 d . A .
H32A H 0.3760 1.1154 0.3410 0.514 Uiso 1 1 calc R . .
H32B H 0.4830 1.1299 0.3778 0.514 Uiso 1 1 calc R . .
H32C H 0.4216 1.0719 0.4210 0.514 Uiso 1 1 calc R . .
C33 C 0.5228(9) 0.9432(9) 0.3969(6) 0.175(5) Uani 1 1 d . A .
H33A H 0.4966 0.9282 0.4385 0.263 Uiso 1 1 calc R . .
H33B H 0.5771 0.9831 0.4144 0.263 Uiso 1 1 calc R . .
H33C H 0.5400 0.8843 0.3761 0.263 Uiso 1 1 calc R . .

loop_
_atom_site_aniso_label
_atom_site_aniso_U_11
_atom_site_aniso_U_22
_atom_site_aniso_U_33
_atom_site_aniso_U_23
_atom_site_aniso_U_13
_atom_site_aniso_U_12
Ir1 0.06951(14) 0.03623(10) 0.03054(9) 0.00613(8) 0.00005(8) 0.00019(9)
N1 0.069(3) 0.0256(17) 0.0318(19) 0.0066(14) -0.0093(17) -0.0046(17)
N2 0.064(3) 0.0325(19) 0.0270(18) 0.0020(15) -0.0110(17) -0.0025(18)
N3 0.079(3) 0.072(3) 0.041(2) 0.007(2) 0.007(2) 0.012(3)
N4A 0.062(6) 0.064(5) 0.038(4) 0.023(3) 0.011(4) -0.002(4)
Si1A 0.100(4) 0.065(2) 0.056(2) 0.0236(19) 0.014(2) -0.017(2)
Si1B 0.097(5) 0.100(6) 0.109(8) 0.065(6) 0.015(5) -0.008(5)
C1 0.074(4) 0.050(3) 0.050(3) 0.004(2) 0.005(3) -0.006(3)
C2 0.058(3) 0.037(2) 0.032(2) 0.0025(18) -0.005(2) -0.007(2)
C3 0.067(3) 0.028(2) 0.030(2) 0.0011(17) -0.010(2) -0.008(2)
C4 0.079(4) 0.034(2) 0.036(2) 0.0036(19) -0.005(2) -0.013(2)
C5 0.098(4) 0.025(2) 0.042(3) 0.0082(19) -0.027(3) -0.008(2)
C6 0.080(4) 0.039(3) 0.041(3) 0.002(2) -0.022(3) 0.004(3)
C7 0.072(4) 0.040(3) 0.034(2) -0.002(2) -0.016(2) 0.009(2)
C8 0.084(4) 0.064(4) 0.041(3) 0.004(3) -0.002(3) 0.019(3)
C9 0.105(6) 0.103(6) 0.085(5) 0.008(4) 0.016(4) 0.048(5)
C10 0.064(3) 0.029(2) 0.038(2) 0.0044(18) -0.005(2) -0.001(2)
C11 0.077(4) 0.032(2) 0.037(2) 0.0044(19) -0.011(2) 0.000(2)
C12 0.109(5) 0.033(3) 0.055(3) -0.001(2) -0.020(3) 0.014(3)
C13 0.118(5) 0.041(3) 0.066(4) 0.000(3) -0.027(3) 0.028(3)
C14 0.100(5) 0.042(3) 0.055(3) 0.003(2) -0.033(3) 0.009(3)
C15 0.078(4) 0.032(2) 0.045(3) 0.003(2) -0.016(2) -0.005(2)
C16 0.108(6) 0.105(6) 0.061(4) 0.025(4) 0.033(4) 0.037(5)
C17 0.074(5) 0.173(9) 0.096(6) 0.057(6) 0.033(5) 0.014(5)
C18 0.101(7) 0.263(14) 0.153(10) 0.114(10) 0.073(7) 0.049(8)
C19 0.197(14) 0.220(18) 0.163(14) 0.106(12) 0.133(12) 0.108(12)
C20 0.237(17) 0.200(15) 0.106(9) 0.040(9) 0.105(11) 0.078(13)
C21 0.200(11) 0.127(8) 0.067(5) 0.016(5) 0.061(6) 0.065(7)
C22 0.076(3) 0.028(2) 0.040(2) -0.0016(19) -0.010(2) 0.004(2)
C23 0.089(4) 0.069(4) 0.039(3) -0.001(3) -0.005(3) 0.003(3)
C24 0.078(4) 0.051(3) 0.053(3) -0.004(2) -0.007(3) 0.000(3)
C25 0.094(4) 0.031(2) 0.054(3) 0.004(2) -0.021(3) -0.003(3)
C26 0.117(6) 0.049(3) 0.080(4) 0.007(3) -0.042(4) -0.015(3)
C27 0.144(6) 0.041(3) 0.051(3) -0.002(3) -0.007(4) 0.009(4)
C28 0.080(6) 0.284(16) 0.089(7) 0.050(9) -0.001(5) -0.077(8)
C29 0.158(11) 0.32(2) 0.155(11) 0.089(12) -0.069(9) -0.049(12)
C30 0.251(18) 0.27(2) 0.129(11) 0.006(13) 0.048(11) 0.002(16)
C31 0.304(17) 0.115(8) 0.050(5) -0.011(5) 0.031(7) 0.041(9)
C32 0.62(4) 0.203(16) 0.118(10) -0.041(11) -0.057(16) 0.21(2)
C33 0.241(14) 0.164(11) 0.127(9) 0.005(8) 0.059(9) 0.062(10)

loop_
_atom_type_symbol
_atom_type_description
_atom_type_scat_dispersion_real
_atom_type_scat_dispersion_imag
_atom_type_scat_source
C C 0.0033 0.0016 'International Tables Vol C Tables 4.2.6.8 and 6.1.1.4'
H H 0.0000 0.0000 'International Tables Vol C Tables 4.2.6.8 and 6.1.1.4'
N N 0.0061 0.0033 'International Tables Vol C Tables 4.2.6.8 and 6.1.1.4'
Si Si 0.0817 0.0704 'International Tables Vol C Tables 4.2.6.8 and 6.1.1.4'
Ir Ir -1.4442 7.9887 'International Tables Vol C Tables 4.2.6.8 and 6.1.1.4'

loop_
_geom_angle_atom_site_label_1
_geom_angle_atom_site_label_2
_geom_angle_atom_site_label_3
_geom_angle
N2 Ir1 N4B 170.6(4)
N2 Ir1 N4A 170.6(3)
N4B Ir1 N4A 18.8(4)
N2 Ir1 N1 78.77(16)
N4B Ir1 N1 92.2(4)
N4A Ir1 N1 110.0(3)
N2 Ir1 N3 78.79(19)
N4B Ir1 N3 110.3(4)
N4A Ir1 N3 92.4(3)
N1 Ir1 N3 157.56(17)
C2 N1 C10 115.9(4)
C2 N1 Ir1 115.6(3)
C10 N1 Ir1 128.5(3)
C3 N2 C7 120.6(4)
C3 N2 Ir1 120.1(3)
C7 N2 Ir1 119.3(4)
C8 N3 C16 118.3(5)
C8 N3 Ir1 115.4(4)
C16 N3 Ir1 126.3(4)
Si1A N4A Ir1 151.5(6)
Si1A N4A H4A 104.3
Ir1 N4A H4A 104.3
N4A Si1A C41A 109.5(7)
N4A Si1A C34A 117.1(5)
C41A Si1A C34A 103.4(6)
N4A Si1A C35A 111.9(6)
C41A Si1A C35A 111.1(7)
C34A Si1A C35A 103.5(6)
C42A C41A Si1A 111.0(8)
C42A C41A H41A 109.4
Si1A C41A H41A 109.4
C42A C41A H41B 109.4
Si1A C41A H41B 109.4
H41A C41A H41B 108.0
C43A C42A C41A 107.9(11)
C43A C42A H42A 110.1
C41A C42A H42A 110.1
C43A C42A H42B 110.1
C41A C42A H42B 110.1
H42A C42A H42B 108.4
C44A C43A C42A 126.3(18)
C44A C43A H43A 116.8
C42A C43A H43A 116.8
C43A C44A H44A 120.0
C43A C44A H44B 120.0
H44A C44A H44B 120.0
Si1B N4B Ir1 153.0(8)
Si1B N4B H4B 103.5
Ir1 N4B H4B 103.5
N4B Si1B C34B 104.1(11)
N4B Si1B C35B 117.7(12)
C34B Si1B C35B 108.4(13)
N4B Si1B C41B 119.2(11)
C34B Si1B C41B 100.9(13)
C35B Si1B C41B 104.9(14)
Si1B C34B H34D 109.5
Si1B C34B H34E 109.5
H34D C34B H34E 109.5
Si1B C34B H34F 109.5
H34D C34B H34F 109.5
H34E C34B H34F 109.5
Si1B C35B H35D 109.5
Si1B C35B H35E 109.5
H35D C35B H35E 109.5
Si1B C35B H35F 109.5
H35D C35B H35F 109.5
H35E C35B H35F 109.5
C42B C41B Si1B 104.3(11)
C42B C41B H41C 110.9
Si1B C41B H41C 110.9
C42B C41B H41D 110.9
Si1B C41B H41D 110.9
H41C C41B H41D 108.9
C43B C42B C41B 108.1(13)
C43B C42B H42C 110.1
C41B C42B H42C 110.1
C43B C42B H42D 110.1
C41B C42B H42D 110.1
H42C C42B H42D 108.4
C44B C43B C42B 122.5(18)
C44B C43B H43B 118.8
C42B C43B H43B 118.8
C43B C44B H44C 120.0
C43B C44B H44D 120.0
H44C C44B H44D 120.0
C2 C1 H1A 109.5
C2 C1 H1B 109.5
H1A C1 H1B 109.5
C2 C1 H1C 109.5
H1A C1 H1C 109.5
H1B C1 H1C 109.5
N1 C2 C3 114.4(5)
N1 C2 C1 123.2(4)
C3 C2 C1 122.4(4)
N2 C3 C4 120.2(5)
N2 C3 C2 111.2(4)
C4 C3 C2 128.7(5)
C5 C4 C3 118.7(5)
C5 C4 H4 120.6
C3 C4 H4 120.6
C6 C5 C4 120.8(5)
C6 C5 H5 119.6
C4 C5 H5 119.6
C5 C6 C7 119.9(5)
C5 C6 H6 120.1
C7 C6 H6 120.1
C6 C7 N2 119.9(6)
C6 C7 C8 128.5(5)
N2 C7 C8 111.6(4)
N3 C8 C7 114.8(5)
N3 C8 C9 123.2(6)
C7 C8 C9 121.9(6)
C8 C9 H9A 109.5
C8 C9 H9B 109.5
H9A C9 H9B 109.5
C8 C9 H9C 109.5
H9A C9 H9C 109.5
H9B C9 H9C 109.5
C11 C10 C15 121.7(4)
C11 C10 N1 119.5(4)
C15 C10 N1 118.9(4)
C12 C11 C10 117.9(4)
C12 C11 C22 120.7(4)
C10 C11 C22 121.3(4)
C13 C12 C11 121.2(5)
C13 C12 H12 119.4
C11 C12 H12 119.4
C12 C13 C14 120.1(5)
C12 C13 H13 120.0
C14 C13 H13 120.0
C15 C14 C13 120.9(5)
C15 C14 H14 119.6
C13 C14 H14 119.6
C14 C15 C10 118.2(4)
C14 C15 C25 120.2(4)
C10 C15 C25 121.6(4)
C17 C16 C21 124.6(9)
C17 C16 N3 118.7(6)
C21 C16 N3 116.6(9)
C16 C17 C18 116.8(10)
C16 C17 C28 122.1(7)
C18 C17 C28 121.0(10)
C19 C18 C17 119.5(13)
C19 C18 H18 120.3
C17 C18 H18 120.3
C20 C19 C18 122.4(13)
C20 C19 H19 118.8
C18 C19 H19 118.8
C19 C20 C21 119.6(14)
C19 C20 H20 120.2
C21 C20 H20 120.2
C16 C21 C20 116.9(12)
C16 C21 C31 122.4(9)
C20 C21 C31 120.5(10)
C24 C22 C11 110.5(4)
C24 C22 C23 111.0(4)
C11 C22 C23 112.7(5)
C24 C22 H22 107.5
C11 C22 H22 107.5
C23 C22 H22 107.5
C22 C23 H23A 109.5
C22 C23 H23B 109.5
H23A C23 H23B 109.5
C22 C23 H23C 109.5
H23A C23 H23C 109.5
H23B C23 H23C 109.5
C22 C24 H24A 109.5
C22 C24 H24B 109.5
H24A C24 H24B 109.5
C22 C24 H24C 109.5
H24A C24 H24C 109.5
H24B C24 H24C 109.5
C27 C25 C26 111.1(5)
C27 C25 C15 110.9(5)
C26 C25 C15 111.6(5)
C27 C25 H25 107.7
C26 C25 H25 107.7
C15 C25 H25 107.7
C25 C26 H26A 109.5
C25 C26 H26B 109.5
H26A C26 H26B 109.5
C25 C26 H26C 109.5
H26A C26 H26C 109.5
H26B C26 H26C 109.5
C25 C27 H27A 109.5
C25 C27 H27B 109.5
H27A C27 H27B 109.5
C25 C27 H27C 109.5
H27A C27 H27C 109.5
H27B C27 H27C 109.5
C17 C28 C30 112.5(10)
C17 C28 C29 112.4(12)
C30 C28 C29 111.6(11)
C17 C28 H28 106.6
C30 C28 H28 106.6
C29 C28 H28 106.6
C28 C29 H29A 109.5
C28 C29 H29B 109.5
H29A C29 H29B 109.5
C28 C29 H29C 109.5
H29A C29 H29C 109.5
H29B C29 H29C 109.5
C28 C30 H30A 109.5
C28 C30 H30B 109.5
H30A C30 H30B 109.5
C28 C30 H30C 109.5
H30A C30 H30C 109.5
H30B C30 H30C 109.5
C32 C31 C21 116.9(14)
C32 C31 C33 106.2(9)
C21 C31 C33 113.9(10)
C32 C31 H31 106.4
C21 C31 H31 106.4
C33 C31 H31 106.4
C31 C32 H32A 109.5
C31 C32 H32B 109.5
H32A C32 H32B 109.5
C31 C32 H32C 109.5
H32A C32 H32C 109.5
H32B C32 H32C 109.5
C31 C33 H33A 109.5
C31 C33 H33B 109.5
H33A C33 H33B 109.5
C31 C33 H33C 109.5
H33A C33 H33C 109.5
H33B C33 H33C 109.5

loop_
_geom_bond_atom_site_label_1
_geom_bond_atom_site_label_2
_geom_bond_distance
Ir1 N2 1.894(4)
Ir1 N4B 1.981(6)
Ir1 N4A 1.986(5)
Ir1 N1 2.004(4)
Ir1 N3 2.019(5)
N1 C2 1.336(6)
N1 C10 1.455(6)
N2 C3 1.366(6)
N2 C7 1.390(6)
N3 C8 1.333(7)
N3 C16 1.467(9)
N4A Si1A 1.733(6)
N4A H4A 0.8800
Si1A C41A 1.866(5)
Si1A C34A 1.871(5)
Si1A C35A 1.872(5)
C34A H34A 0.9800
C34A H34B 0.9800
C34A H34C 0.9800
C35A H35A 0.9800
C35A H35B 0.9800
C35A H35C 0.9800
C41A C42A 1.532(9)
C41A H41A 0.9900
C41A H41B 0.9900
C42A C43A 1.516(9)
C42A H42A 0.9900
C42A H42B 0.9900
C43A C44A 1.331(9)
C43A H43A 0.9500
C44A H44A 0.9500
C44A H44B 0.9500
N4B Si1B 1.727(7)
N4B H4B 0.8800
Si1B C34B 1.867(5)
Si1B C35B 1.869(5)
Si1B C41B 1.871(5)
C34B H34D 0.9800
C34B H34E 0.9800
C34B H34F 0.9800
C35B H35D 0.9800
C35B H35E 0.9800
C35B H35F 0.9800
C41B C42B 1.560(10)
C41B H41C 0.9900
C41B H41D 0.9900
C42B C43B 1.508(10)
C42B H42C 0.9900
C42B H42D 0.9900
C43B C44B 1.330(10)
C43B H43B 0.9500
C44B H44C 0.9500
C44B H44D 0.9500
C1 C2 1.490(8)
C1 H1A 0.9800
C1 H1B 0.9800
C1 H1C 0.9800
C2 C3 1.430(6)
C3 C4 1.401(6)
C4 C5 1.397(7)
C4 H4 0.9500
C5 C6 1.372(8)
C5 H5 0.9500
C6 C7 1.382(7)
C6 H6 0.9500
C7 C8 1.411(8)
C8 C9 1.505(8)
C9 H9A 0.9800
C9 H9B 0.9800
C9 H9C 0.9800
C10 C11 1.400(6)
C10 C15 1.406(6)
C11 C12 1.387(7)
C11 C22 1.525(6)
C12 C13 1.383(7)
C12 H12 0.9500
C13 C14 1.384(7)
C13 H13 0.9500
C14 C15 1.384(7)
C14 H14 0.9500
C15 C25 1.530(7)
C16 C17 1.378(12)
C16 C21 1.380(11)
C17 C18 1.400(11)
C17 C28 1.494(14)
C18 C19 1.382(18)
C18 H18 0.9500
C19 C20 1.359(19)
C19 H19 0.9500
C20 C21 1.403(16)
C20 H20 0.9500
C21 C31 1.491(15)
C22 C24 1.517(8)
C22 C23 1.530(8)
C22 H22 1.0000
C23 H23A 0.9800
C23 H23B 0.9800
C23 H23C 0.9800
C24 H24A 0.9800
C24 H24B 0.9800
C24 H24C 0.9800
C25 C27 1.520(9)
C25 C26 1.521(9)
C25 H25 1.0000
C26 H26A 0.9800
C26 H26B 0.9800
C26 H26C 0.9800
C27 H27A 0.9800
C27 H27B 0.9800
C27 H27C 0.9800
C28 C30 1.500(18)
C28 C29 1.508(15)
C28 H28 1.0000
C29 H29A 0.9800
C29 H29B 0.9800
C29 H29C 0.9800
C30 H30A 0.9800
C30 H30B 0.9800
C30 H30C 0.9800
C31 C32 1.488(15)
C31 C33 1.537(14)
C31 H31 1.0000
C32 H32A 0.9800
C32 H32B 0.9800
C32 H32C 0.9800
C33 H33A 0.9800
C33 H33B 0.9800
C33 H33C 0.9800

loop_
_geom_torsion_atom_site_label_1
_geom_torsion_atom_site_label_2
_geom_torsion_atom_site_label_3
_geom_torsion_atom_site_label_4
_geom_torsion
N2 Ir1 N1 C2 -0.1(3)
N4B Ir1 N1 C2 -177.7(5)
N4A Ir1 N1 C2 176.3(4)
N3 Ir1 N1 C2 -0.6(6)
N2 Ir1 N1 C10 -179.0(4)
N4B Ir1 N1 C10 3.4(6)
N4A Ir1 N1 C10 -2.7(4)
N3 Ir1 N1 C10 -179.5(4)
N4B Ir1 N2 C3 15(3)
N4A Ir1 N2 C3 -158.4(15)
N1 Ir1 N2 C3 0.3(3)
N3 Ir1 N2 C3 -179.9(3)
N4B Ir1 N2 C7 -166(3)
N4A Ir1 N2 C7 20.4(17)
N1 Ir1 N2 C7 179.0(3)
N3 Ir1 N2 C7 -1.1(3)
N2 Ir1 N3 C8 0.5(4)
N4B Ir1 N3 C8 177.9(6)
N4A Ir1 N3 C8 -176.1(5)
N1 Ir1 N3 C8 1.0(7)
N2 Ir1 N3 C16 179.2(5)
N4B Ir1 N3 C16 -3.4(7)
N4A Ir1 N3 C16 2.6(6)
N1 Ir1 N3 C16 179.6(5)
N2 Ir1 N4A Si1A 159.1(10)
N4B Ir1 N4A Si1A -17.7(15)
N1 Ir1 N4A Si1A 1.4(12)
N3 Ir1 N4A Si1A -179.8(11)
Ir1 N4A Si1A C41A 127.7(11)
Ir1 N4A Si1A C34A 10.5(14)
Ir1 N4A Si1A C35A -108.7(12)
N4A Si1A C41A C42A 65.2(16)
C34A Si1A C41A C42A -169.4(14)
C35A Si1A C41A C42A -58.9(17)
Si1A C41A C42A C43A -178.8(13)
C41A C42A C43A C44A 110(2)
N2 Ir1 N4B Si1B 174.6(14)
N4A Ir1 N4B Si1B -8.6(13)
N1 Ir1 N4B Si1B -171(2)
N3 Ir1 N4B Si1B 11(2)
Ir1 N4B Si1B C34B -179(2)
Ir1 N4B Si1B C35B 61(3)
Ir1 N4B Si1B C41B -67(3)
N4B Si1B C41B C42B -172(2)
C34B Si1B C41B C42B -58(3)
C35B Si1B C41B C42B 54(3)
Si1B C41B C42B C43B 174(2)
C41B C42B C43B C44B 15(5)
C10 N1 C2 C3 179.0(4)
Ir1 N1 C2 C3 -0.1(5)
C10 N1 C2 C1 0.4(6)
Ir1 N1 C2 C1 -178.7(3)
C7 N2 C3 C4 -1.1(6)
Ir1 N2 C3 C4 177.6(3)
C7 N2 C3 C2 -179.2(4)
Ir1 N2 C3 C2 -0.4(5)
N1 C2 C3 N2 0.3(5)
C1 C2 C3 N2 178.9(4)
N1 C2 C3 C4 -177.5(4)
C1 C2 C3 C4 1.1(7)
N2 C3 C4 C5 -0.2(6)
C2 C3 C4 C5 177.4(4)
C3 C4 C5 C6 0.8(7)
C4 C5 C6 C7 0.1(7)
C5 C6 C7 N2 -1.5(7)
C5 C6 C7 C8 -179.5(5)
C3 N2 C7 C6 2.0(6)
Ir1 N2 C7 C6 -176.8(3)
C3 N2 C7 C8 -179.7(4)
Ir1 N2 C7 C8 1.6(5)
C16 N3 C8 C7 -178.6(5)
Ir1 N3 C8 C7 0.2(6)
C16 N3 C8 C9 1.4(9)
Ir1 N3 C8 C9 -179.8(5)
C6 C7 C8 N3 177.1(5)
N2 C7 C8 N3 -1.1(6)
C6 C7 C8 C9 -3.0(9)
N2 C7 C8 C9 178.9(5)
C2 N1 C10 C11 -88.9(6)
Ir1 N1 C10 C11 90.0(5)
C2 N1 C10 C15 91.7(6)
Ir1 N1 C10 C15 -89.4(5)
C15 C10 C11 C12 0.8(9)
N1 C10 C11 C12 -178.7(5)
C15 C10 C11 C22 -179.0(5)
N1 C10 C11 C22 1.6(8)
C10 C11 C12 C13 0.7(10)
C22 C11 C12 C13 -179.6(6)
C11 C12 C13 C14 -1.5(11)
C12 C13 C14 C15 0.8(12)
C13 C14 C15 C10 0.6(10)
C13 C14 C15 C25 179.8(6)
C11 C10 C15 C14 -1.4(9)
N1 C10 C15 C14 178.1(5)
C11 C10 C15 C25 179.4(5)
N1 C10 C15 C25 -1.2(8)
C8 N3 C16 C17 90.0(8)
Ir1 N3 C16 C17 -88.6(8)
C8 N3 C16 C21 -91.8(8)
Ir1 N3 C16 C21 89.6(8)
C21 C16 C17 C18 0.2(14)
N3 C16 C17 C18 178.3(7)
C21 C16 C17 C28 177.7(10)
N3 C16 C17 C28 -4.3(13)
C16 C17 C18 C19 -0.6(15)
C28 C17 C18 C19 -178.1(12)
C17 C18 C19 C20 3(2)
C18 C19 C20 C21 -5(3)
C17 C16 C21 C20 -1.9(14)
N3 C16 C21 C20 180.0(9)
C17 C16 C21 C31 -176.4(9)
N3 C16 C21 C31 5.5(12)
C19 C20 C21 C16 4(2)
C19 C20 C21 C31 178.6(13)
C12 C11 C22 C24 79.1(7)
C10 C11 C22 C24 -101.2(6)
C12 C11 C22 C23 -45.8(7)
C10 C11 C22 C23 133.9(5)
C14 C15 C25 C27 -78.2(8)
C10 C15 C25 C27 101.1(6)
C14 C15 C25 C26 46.3(8)
C10 C15 C25 C26 -134.4(6)
C16 C17 C28 C30 115.0(12)
C18 C17 C28 C30 -67.6(15)
C16 C17 C28 C29 -118.0(10)
C18 C17 C28 C29 59.4(15)
C16 C21 C31 C32 122.8(11)
C20 C21 C31 C32 -51.4(15)
C16 C21 C31 C33 -112.8(10)
C20 C21 C31 C33 73.0(14)
